data_1008556
loop_
_publ_author_name
'Anne, M'
'Fruchart, D'
'Derdour, S'
'Tinet, D'

_publ_section_title
;
Structure of D~1.65~ Mo O~3~ by neutron diffraction
;
_journal_coden_ASTM JOPQAG
_journal_name_full 'Journal de Physique (Paris)'
_journal_page_first 505
_journal_page_last 509
_journal_paper_doi 10.1051/jphys:01988004903050500
_journal_volume 49
_journal_year 1988
_chemical_formula_structural 'D1.64 Mo O3'
_chemical_formula_sum 'D1.64 Mo O3'
_chemical_name_systematic 'Deuterium molybdenum oxide (1.6/1/3)'
_space_group_IT_number 12
_symmetry_cell_setting monoclinic
_symmetry_Int_Tables_number 12
_symmetry_space_group_name_Hall '-C 2y'
_symmetry_space_group_name_H-M 'C 1 2/m 1'
_cell_angle_alpha 90
_cell_angle_beta 93.99(2)
_cell_angle_gamma 90
_cell_formula_units_Z 4
_cell_length_a 13.986(6)
_cell_length_b 3.780(1)
_cell_length_c 4.065(1)
_cell_volume 214.4
_refine_ls_R_factor_all 0.148
_cod_database_code 1008556

loop_
_symmetry_equiv_pos_as_xyz
x,y,z
x,-y,z
-x,-y,-z
-x,y,-z
1/2+x,1/2+y,z
1/2+x,1/2-y,z
1/2-x,1/2-y,-z
1/2-x,1/2+y,-z

loop_
_atom_site_label
_atom_site_type_symbol
_atom_site_symmetry_multiplicity
_atom_site_Wyckoff_symbol
_atom_site_fract_x
_atom_site_fract_y
_atom_site_fract_z
_atom_site_occupancy
_atom_site_attached_hydrogens
_atom_site_calc_flag
Mo1 Mo4+ 4 i 0.106(2) 0. 0.265(5) 1. 0 d
O1 O2- 4 i 0.249(1) 0. 0.299(3) 1. 0 d
O2 O2- 4 i 0.614(1) 0. 0.275(7) 1. 0 d
O3 O2- 4 i 0.917(1) 0. 0.233(4) 1. 0 d
D1 D1+ 8 j 0.242(3) 0.32(1) 0.914(5) 0.82(7) 0 d

loop_
_atom_type_symbol
_atom_type_oxidation_number
Mo4+ 4.350
O2- -2.000
D1+ 1.000
